data_7225147
loop_
_publ_author_name
'Patrascu, Andrei A.'
'Calancea, Sergiu'
'Cassaro, Rafael A. All\~ao'
'Soriano, St\'ephane'
'Madalan, Augustin M.'
'Maxim, Catalin'
'Novak, Miguel A.'
'Vaz, Maria G. F.'
'Andruh, Marius'

_publ_section_title
;
 One-dimensional coordination polymers constructed from binuclear 3d--4f
 nodes and isonicotinato spacer
;
_journal_issue 25
_journal_name_full CrystEngComm
_journal_page_first 4779
_journal_paper_doi 10.1039/C6CE00729E
_journal_volume 18
_journal_year 2016
_chemical_formula_moiety 'C35 H26 Dy F12 N3 Ni O10'
_chemical_formula_sum 'C35 H26 Dy F12 N3 Ni O10'
_chemical_formula_weight 1097.80
_space_group_crystal_system orthorhombic
_space_group_IT_number 61
_space_group_name_Hall '-P 2ac 2ab'
_space_group_name_H-M_alt 'P b c a'
_symmetry_space_group_name_Hall '-P 2ac 2ab'
_symmetry_space_group_name_H-M 'P b c a'
_atom_sites_solution_hydrogens geom
_audit_creation_method SHELXL-2014/7
_audit_update_record
;
2016-03-31 deposited with the CCDC.
2016-05-09 downloaded from the CCDC.
;
_cell_angle_alpha 90
_cell_angle_beta 90
_cell_angle_gamma 90
_cell_formula_units_Z 8
_cell_length_a 18.2350(11)
_cell_length_b 15.8583(11)
_cell_length_c 28.0209(19)
_cell_measurement_reflns_used 922
_cell_measurement_temperature 293(2)
_cell_measurement_theta_max 29.9130
_cell_measurement_theta_min 3.4147
_cell_volume 8103.0(9)
_computing_structure_refinement 'SHELXL-2014/7 (Sheldrick, 2014)'
_diffrn_ambient_temperature 293(2)
_diffrn_measured_fraction_theta_full 1.000
_diffrn_measured_fraction_theta_max 0.954
_diffrn_measurement_device_type 'Bruker APEX-II CCD'
_diffrn_measurement_method '\f and \w scans'
_diffrn_radiation_type MoK\a
_diffrn_radiation_wavelength 0.71073
_diffrn_reflns_av_R_equivalents 0.0543
_diffrn_reflns_av_unetI/netI 0.0313
_diffrn_reflns_Laue_measured_fraction_full 1.000
_diffrn_reflns_Laue_measured_fraction_max 0.954
_diffrn_reflns_limit_h_max 23
_diffrn_reflns_limit_h_min -26
_diffrn_reflns_limit_k_max 22
_diffrn_reflns_limit_k_min -22
_diffrn_reflns_limit_l_max 38
_diffrn_reflns_limit_l_min -39
_diffrn_reflns_number 173071
_diffrn_reflns_point_group_measured_fraction_full 1.000
_diffrn_reflns_point_group_measured_fraction_max 0.954
_diffrn_reflns_theta_full 25.242
_diffrn_reflns_theta_max 30.750
_diffrn_reflns_theta_min 2.234
_exptl_absorpt_coefficient_mu 2.408
_exptl_absorpt_correction_type multi-scan
_exptl_absorpt_process_details
;
'SADABS V2014/5 (Bruker AXS Inc.)'
;
_exptl_crystal_colour blue
_exptl_crystal_density_diffrn 1.800
_exptl_crystal_description block
_exptl_crystal_F_000 4312
_exptl_crystal_size_max 0.339
_exptl_crystal_size_mid 0.264
_exptl_crystal_size_min 0.138
_exptl_transmission_factor_max 0.7461
_exptl_transmission_factor_min 0.5980
_refine_diff_density_max 1.409
_refine_diff_density_min -1.143
_refine_diff_density_rms 0.119
_refine_ls_extinction_method none
_refine_ls_goodness_of_fit_ref 1.020
_refine_ls_hydrogen_treatment constr
_refine_ls_matrix_type full
_refine_ls_number_parameters 559
_refine_ls_number_reflns 12061
_refine_ls_number_restraints 31
_refine_ls_restrained_S_all 1.035
_refine_ls_R_factor_all 0.0620
_refine_ls_R_factor_gt 0.0358
_refine_ls_shift/su_max 0.005
_refine_ls_shift/su_mean 0.000
_refine_ls_structure_factor_coef Fsqd
_refine_ls_weighting_details 'w=1/[\s^2^(Fo^2^)+(0.0309P)^2^+25.3250P] where P=(Fo^2^+2Fc^2^)/3'
_refine_ls_weighting_scheme calc
_refine_ls_wR_factor_gt 0.0741
_refine_ls_wR_factor_ref 0.0849
_reflns_Friedel_coverage 0.000
_reflns_number_gt 9226
_reflns_number_total 12061
_reflns_threshold_expression 'I > 2\s(I)'
_cod_data_source_file c6ce00729e2.cif
_cod_data_source_block shelx
_cod_depositor_comments 'Adding full bibliography for 7225145--7225147.cif.'
_cod_database_code 7225147
_shelx_shelxl_version_number 2014/7
_shelx_space_group_comment
;
The symmetry employed for this shelxl refinement is uniquely defined
by the following loop, which should always be used as a source of
symmetry information in preference to the above space-group names.
They are only intended as comments.
;
_shelx_estimated_absorpt_t_min 0.496
_shelx_estimated_absorpt_t_max 0.732

loop_
_space_group_symop_operation_xyz
'x, y, z'
'-x+1/2, -y, z+1/2'
'-x, y+1/2, -z+1/2'
'x+1/2, -y+1/2, -z'
'-x, -y, -z'
'x-1/2, y, -z-1/2'
'x, -y-1/2, z-1/2'
'-x-1/2, y-1/2, z'

loop_
_atom_site_label
_atom_site_type_symbol
_atom_site_fract_x
_atom_site_fract_y
_atom_site_fract_z
_atom_site_U_iso_or_equiv
_atom_site_adp_type
_atom_site_occupancy
_atom_site_site_symmetry_order
_atom_site_calc_flag
_atom_site_refinement_flags_posn
_atom_site_refinement_flags_adp
_atom_site_refinement_flags_occupancy
_atom_site_disorder_assembly
_atom_site_disorder_group
Dy1 Dy 0.51992(2) 0.70143(2) 0.63627(2) 0.01824(4) Uani 1 1 d . . . . .
Ni1 Ni 0.53426(2) 0.65405(2) 0.75538(2) 0.01619(8) Uani 1 1 d . . . . .
O1 O 0.54023(11) 0.59526(13) 0.69161(7) 0.0186(4) Uani 1 1 d . . . . .
O2 O 0.54041(10) 0.75717(13) 0.71143(8) 0.0211(4) Uani 1 1 d . . . . .
O5 O 0.65107(11) 0.67469(14) 0.61850(7) 0.0235(4) Uani 1 1 d . . . . .
O3 O 0.55308(12) 0.54497(14) 0.60525(8) 0.0266(5) Uani 1 1 d . . . . .
O9 O 0.42184(10) 0.65679(14) 0.75248(7) 0.0209(4) Uani 1 1 d . . . . .
O7 O 0.42958(12) 0.64657(15) 0.58239(8) 0.0279(5) Uani 1 1 d . . . . .
O4 O 0.60649(12) 0.83854(15) 0.64546(8) 0.0282(5) Uani 1 1 d . . . . .
O10 O 0.40796(11) 0.68459(15) 0.67415(8) 0.0264(5) Uani 1 1 d . . . . .
O6 O 0.54860(12) 0.73442(17) 0.55534(8) 0.0330(5) Uani 1 1 d . . . . .
N2 N 0.52404(13) 0.73000(18) 0.81290(9) 0.0229(5) Uani 1 1 d . . . . .
O8 O 0.44718(13) 0.81941(15) 0.61545(9) 0.0323(5) Uani 1 1 d . . . . .
N3 N 0.15142(12) 0.65333(16) 0.73517(9) 0.0189(5) Uani 1 1 d . . . . .
N1 N 0.52661(13) 0.54331(16) 0.79003(9) 0.0208(5) Uani 1 1 d . . . . .
F7 F 0.34468(16) 0.53998(18) 0.53918(12) 0.0700(9) Uani 1 1 d . . . . .
C31 C 0.30267(14) 0.66571(19) 0.72198(10) 0.0190(5) Uani 1 1 d . . . . .
F9 F 0.3224(2) 0.6384(2) 0.49154(10) 0.0922(12) Uani 1 1 d . . . . .
F6 F 0.5141(2) 0.7047(3) 0.46240(11) 0.0989(14) Uani 1 1 d . . . . .
C32 C 0.27240(15) 0.6663(2) 0.76685(11) 0.0231(6) Uani 1 1 d . . . . .
H32 H 0.3024 0.6704 0.7936 0.028 Uiso 1 1 calc R U . . .
F1 F 0.77209(18) 0.5827(3) 0.62526(12) 0.0910(13) Uani 1 1 d . . . . .
C34 C 0.25586(16) 0.6588(3) 0.68345(11) 0.0311(8) Uani 1 1 d . . . . .
H34 H 0.2741 0.6588 0.6525 0.037 Uiso 1 1 calc R U . . .
C2 C 0.61694(18) 0.3858(2) 0.71457(14) 0.0320(7) Uani 1 1 d . . . . .
H2 H 0.6275 0.3489 0.7394 0.038 Uiso 1 1 calc R U . . .
C30 C 0.38481(14) 0.66948(19) 0.71553(11) 0.0203(6) Uani 1 1 d . . . . .
C9 C 0.48695(17) 0.5391(2) 0.83572(11) 0.0284(7) Uani 1 1 d . . . . .
H9A H 0.4987 0.4862 0.8513 0.034 Uiso 1 1 calc R U . . .
H9B H 0.4347 0.5392 0.8293 0.034 Uiso 1 1 calc R U . . .
C4 C 0.56678(15) 0.51852(18) 0.68650(11) 0.0192(5) Uani 1 1 d . . . . .
C3 C 0.58134(16) 0.46263(19) 0.72467(11) 0.0229(6) Uani 1 1 d . . . . .
C18 C 0.62317(16) 0.86441(19) 0.69152(12) 0.0262(7) Uani 1 1 d . . . . .
C21 C 0.68710(17) 0.6643(2) 0.58131(11) 0.0262(6) Uani 1 1 d . . . . .
C11 C 0.48114(17) 0.6992(2) 0.85345(11) 0.0289(7) Uani 1 1 d . . . . .
H11A H 0.4297 0.6979 0.8446 0.035 Uiso 1 1 calc R U . . .
H11B H 0.4864 0.7383 0.8798 0.035 Uiso 1 1 calc R U . . .
C5 C 0.57964(16) 0.49027(19) 0.63944(11) 0.0233(6) Uani 1 1 d . . . . .
C33 C 0.19710(15) 0.6606(2) 0.77215(11) 0.0235(6) Uani 1 1 d . . . . .
H33 H 0.1775 0.6619 0.8028 0.028 Uiso 1 1 calc R U . . .
C17 C 0.58327(15) 0.81985(18) 0.72634(12) 0.0218(6) Uani 1 1 d . . . . .
C10 C 0.50450(17) 0.6113(2) 0.86987(11) 0.0291(7) Uani 1 1 d . . . . .
H10A H 0.5570 0.6119 0.8754 0.035 Uiso 1 1 calc R U . . .
H10B H 0.4810 0.5997 0.9002 0.035 Uiso 1 1 calc R U . . .
C16 C 0.59123(17) 0.8436(2) 0.77469(13) 0.0278(7) Uani 1 1 d . . . . .
F8 F 0.25491(15) 0.6218(2) 0.55185(14) 0.0977(14) Uani 1 1 d . . . . .
F5 F 0.6251(2) 0.7180(4) 0.44250(10) 0.130(2) Uani 1 1 d . . . . .
F3 F 0.79304(19) 0.5949(3) 0.55171(11) 0.1171(18) Uani 1 1 d . . . . .
C12 C 0.55042(18) 0.8045(2) 0.81371(12) 0.0292(7) Uani 1 1 d . . . . .
H12 H 0.5431 0.8363 0.8412 0.035 Uiso 1 1 calc R U . . .
C7 C 0.55242(16) 0.4746(2) 0.77291(11) 0.0249(6) Uani 1 1 d . . . . .
H7 H 0.5528 0.4279 0.7930 0.030 Uiso 1 1 calc R U . . .
C35 C 0.18148(16) 0.6520(3) 0.69168(11) 0.0315(8) Uani 1 1 d . . . . .
H35 H 0.1506 0.6460 0.6655 0.038 Uiso 1 1 calc R U . . .
F2 F 0.80949(17) 0.6943(3) 0.59888(19) 0.1111(15) Uani 1 1 d . . . . .
C15 C 0.6411(2) 0.9085(2) 0.78626(15) 0.0396(9) Uani 1 1 d . . . . .
H15 H 0.6457 0.9259 0.8178 0.048 Uiso 1 1 calc R U . . .
C19 C 0.67415(19) 0.9251(2) 0.70362(15) 0.0355(8) Uani 1 1 d . . . . .
H19 H 0.7021 0.9515 0.6802 0.043 Uiso 1 1 calc R U . . .
C1 C 0.6364(2) 0.3642(2) 0.66882(14) 0.0357(8) Uani 1 1 d . . . . .
H1 H 0.6634 0.3153 0.6633 0.043 Uiso 1 1 calc R U . . .
C26 C 0.37326(18) 0.6789(2) 0.56587(12) 0.0309(7) Uani 1 1 d . . . . .
C23 C 0.59745(19) 0.7162(3) 0.52580(12) 0.0339(8) Uani 1 1 d . . . . .
C6 C 0.61594(19) 0.4153(2) 0.63068(13) 0.0311(7) Uani 1 1 d . . . . .
H6 H 0.6266 0.3992 0.5995 0.037 Uiso 1 1 calc R U . . .
C22 C 0.6657(2) 0.6816(3) 0.53428(12) 0.0382(9) Uani 1 1 d . . . . .
H22 H 0.6972 0.6700 0.5090 0.046 Uiso 1 1 calc R U . . .
F4 F 0.5688(3) 0.8196(3) 0.46912(12) 0.1110(15) Uani 1 1 d . . . . .
C14 C 0.6830(2) 0.9464(2) 0.75169(16) 0.0435(9) Uani 1 1 d . . . . .
H14 H 0.7177 0.9866 0.7603 0.052 Uiso 1 1 calc R U . . .
C27 C 0.3488(2) 0.7614(3) 0.56955(15) 0.0444(10) Uani 1 1 d . . . . .
H27 H 0.3041 0.7755 0.5556 0.053 Uiso 1 1 calc R U . . .
C8 C 0.5449(3) 0.5115(3) 0.55819(13) 0.0443(10) Uani 1 1 d . . . . .
H8A H 0.5924 0.5040 0.5440 0.066 Uiso 1 1 calc R U . . .
H8B H 0.5166 0.5498 0.5391 0.066 Uiso 1 1 calc R U . . .
H8C H 0.5202 0.4581 0.5598 0.066 Uiso 1 1 calc R U . . .
C13 C 0.6436(2) 0.8822(3) 0.60771(15) 0.0441(10) Uani 1 1 d . . . . .
H13A H 0.6377 0.9419 0.6119 0.066 Uiso 1 1 calc R U . . .
H13B H 0.6231 0.8657 0.5776 0.066 Uiso 1 1 calc R U . . .
H13C H 0.6948 0.8683 0.6084 0.066 Uiso 1 1 calc R U . . .
C25 C 0.3232(2) 0.6184(3) 0.53743(15) 0.0439(10) Uani 1 1 d . . . . .
C20 C 0.7650(2) 0.6311(3) 0.58821(13) 0.0407(9) Uani 1 1 d . . . . .
C28 C 0.3877(2) 0.8237(3) 0.59306(16) 0.0427(9) Uani 1 1 d . . . . .
C24 C 0.5768(2) 0.7390(4) 0.47426(14) 0.0545(12) Uani 1 1 d . . . . .
C29 C 0.3547(3) 0.9114(4) 0.5914(3) 0.103(2) Uani 1 1 d D U . . .
F10A F 0.3389(7) 0.9267(7) 0.6388(4) 0.1045(13) Uani 0.389(11) 1 d D U P A 1
F11B F 0.2850(6) 0.9250(8) 0.5782(6) 0.1045(13) Uani 0.389(11) 1 d D U P A 1
F12A F 0.3909(6) 0.9790(6) 0.5794(5) 0.1045(13) Uani 0.389(11) 1 d D U P A 1
F10B F 0.3541(5) 0.9564(5) 0.6299(3) 0.1045(13) Uani 0.611(11) 1 d D U P A 2
F11A F 0.2964(5) 0.9150(5) 0.5632(4) 0.1045(13) Uani 0.611(11) 1 d D U P A 2
F12B F 0.4083(4) 0.9588(4) 0.5647(3) 0.1045(13) Uani 0.611(11) 1 d D U P A 2

loop_
_atom_site_aniso_label
_atom_site_aniso_U_11
_atom_site_aniso_U_22
_atom_site_aniso_U_33
_atom_site_aniso_U_23
_atom_site_aniso_U_13
_atom_site_aniso_U_12
Dy1 0.01177(6) 0.02475(7) 0.01821(7) 0.00306(5) 0.00005(5) 0.00036(5)
Ni1 0.00956(15) 0.02228(18) 0.01673(16) -0.00141(14) -0.00088(12) -0.00090(12)
O1 0.0183(9) 0.0197(10) 0.0180(9) -0.0011(8) 0.0002(7) 0.0003(7)
O2 0.0144(9) 0.0225(10) 0.0264(10) -0.0021(9) -0.0033(8) -0.0030(8)
O5 0.0199(10) 0.0326(12) 0.0181(10) 0.0028(9) 0.0010(8) 0.0009(9)
O3 0.0301(11) 0.0298(12) 0.0197(10) -0.0052(9) 0.0004(9) 0.0012(9)
O9 0.0104(8) 0.0348(12) 0.0176(10) -0.0019(9) -0.0015(7) -0.0008(8)
O7 0.0216(10) 0.0360(13) 0.0262(11) -0.0026(10) -0.0004(9) 0.0003(9)
O4 0.0244(11) 0.0262(12) 0.0340(12) 0.0063(10) 0.0022(9) -0.0044(9)
O10 0.0117(9) 0.0448(14) 0.0228(11) 0.0034(10) 0.0002(8) 0.0003(9)
O6 0.0238(11) 0.0494(15) 0.0259(12) 0.0140(11) -0.0017(9) -0.0016(10)
N2 0.0163(11) 0.0342(14) 0.0181(12) -0.0058(10) -0.0025(9) 0.0034(10)
O8 0.0251(11) 0.0302(12) 0.0417(14) 0.0038(10) -0.0129(10) 0.0015(9)
N3 0.0104(10) 0.0241(12) 0.0223(12) -0.0012(10) 0.0012(9) -0.0009(9)
N1 0.0156(11) 0.0275(13) 0.0192(11) 0.0033(10) -0.0032(9) -0.0053(9)
F7 0.0613(17) 0.0548(17) 0.094(2) -0.0263(16) -0.0265(16) -0.0050(14)
C31 0.0111(11) 0.0235(14) 0.0223(14) -0.0010(11) -0.0005(10) 0.0007(10)
F9 0.130(3) 0.105(3) 0.0412(16) -0.0158(17) -0.0316(18) -0.018(2)
F6 0.090(2) 0.163(4) 0.0436(16) 0.033(2) -0.0378(16) -0.053(2)
C32 0.0142(13) 0.0350(17) 0.0200(14) -0.0042(12) -0.0026(10) -0.0004(11)
F1 0.075(2) 0.128(3) 0.070(2) 0.038(2) 0.0152(16) 0.069(2)
C34 0.0125(13) 0.062(2) 0.0185(14) -0.0020(15) 0.0025(11) -0.0005(14)
C2 0.0300(17) 0.0226(16) 0.043(2) 0.0043(14) -0.0027(14) 0.0012(13)
C30 0.0104(12) 0.0256(14) 0.0250(15) -0.0029(12) 0.0001(10) -0.0004(10)
C9 0.0207(14) 0.0435(19) 0.0209(14) 0.0033(13) 0.0004(11) -0.0107(13)
C4 0.0125(12) 0.0187(13) 0.0264(14) -0.0012(11) 0.0003(10) -0.0016(10)
C3 0.0205(13) 0.0206(14) 0.0277(15) 0.0017(12) -0.0016(12) -0.0036(11)
C18 0.0191(14) 0.0197(14) 0.0397(18) 0.0035(13) -0.0060(12) 0.0017(11)
C21 0.0225(14) 0.0335(17) 0.0226(15) 0.0001(13) 0.0024(12) 0.0010(13)
C11 0.0201(14) 0.045(2) 0.0212(14) -0.0053(14) 0.0004(11) 0.0019(14)
C5 0.0205(13) 0.0227(14) 0.0266(15) -0.0025(12) 0.0018(11) -0.0008(11)
C33 0.0155(13) 0.0357(17) 0.0193(14) -0.0019(13) 0.0024(10) 0.0010(12)
C17 0.0154(12) 0.0180(14) 0.0320(16) -0.0010(12) -0.0041(11) 0.0009(10)
C10 0.0200(14) 0.049(2) 0.0185(14) 0.0007(14) 0.0011(11) -0.0075(14)
C16 0.0222(14) 0.0230(15) 0.0382(18) -0.0063(13) -0.0060(13) 0.0012(12)
F8 0.0293(13) 0.125(3) 0.138(3) -0.085(3) 0.0083(17) -0.0175(16)
F5 0.097(3) 0.271(6) 0.0203(13) 0.024(2) 0.0057(15) 0.052(3)
F3 0.072(2) 0.229(5) 0.0507(18) -0.045(2) -0.0072(15) 0.091(3)
C12 0.0270(15) 0.0326(17) 0.0280(16) -0.0117(14) -0.0059(13) 0.0066(13)
C7 0.0202(14) 0.0265(15) 0.0281(15) 0.0074(13) -0.0059(12) -0.0045(12)
C35 0.0130(13) 0.061(2) 0.0205(15) -0.0027(15) -0.0019(11) -0.0018(14)
F2 0.0371(16) 0.103(3) 0.193(5) -0.012(3) -0.042(2) -0.0013(17)
C15 0.041(2) 0.0297(18) 0.048(2) -0.0064(16) -0.0156(17) -0.0057(15)
C19 0.0277(16) 0.0256(17) 0.053(2) 0.0075(16) -0.0061(15) -0.0053(13)
C1 0.0329(17) 0.0223(16) 0.052(2) -0.0043(15) 0.0042(16) 0.0052(14)
C26 0.0219(15) 0.047(2) 0.0242(16) -0.0045(14) -0.0027(12) -0.0026(14)
C23 0.0305(17) 0.052(2) 0.0197(15) 0.0084(15) -0.0015(13) -0.0074(15)
C6 0.0305(17) 0.0261(16) 0.0367(19) -0.0089(14) 0.0070(14) 0.0005(13)
C22 0.0313(18) 0.063(3) 0.0200(16) 0.0027(16) 0.0038(13) 0.0026(17)
F4 0.177(4) 0.098(3) 0.058(2) 0.052(2) -0.035(2) -0.019(3)
C14 0.041(2) 0.0265(17) 0.063(3) -0.0012(18) -0.0173(19) -0.0125(16)
C27 0.0321(18) 0.049(2) 0.052(2) -0.0015(19) -0.0251(17) 0.0046(17)
C8 0.063(3) 0.046(2) 0.0233(17) -0.0127(16) 0.0001(17) 0.006(2)
C13 0.047(2) 0.037(2) 0.048(2) 0.0077(18) 0.0177(18) -0.0126(17)
C25 0.0319(18) 0.061(3) 0.039(2) -0.0191(19) -0.0081(16) 0.0005(18)
C20 0.0283(17) 0.063(3) 0.0307(18) -0.0037(18) 0.0008(14) 0.0149(17)
C28 0.0357(19) 0.038(2) 0.054(2) 0.0011(18) -0.0209(18) 0.0109(16)
C24 0.049(2) 0.093(4) 0.0220(18) 0.022(2) -0.0060(17) -0.007(2)
C29 0.087(4) 0.048(3) 0.176(6) -0.031(3) -0.092(4) 0.019(3)
F10A 0.109(2) 0.0422(19) 0.162(3) -0.0435(19) -0.080(2) 0.0466(15)
F11B 0.109(2) 0.0422(19) 0.162(3) -0.0435(19) -0.080(2) 0.0466(15)
F12A 0.109(2) 0.0422(19) 0.162(3) -0.0435(19) -0.080(2) 0.0466(15)
F10B 0.109(2) 0.0422(19) 0.162(3) -0.0435(19) -0.080(2) 0.0466(15)
F11A 0.109(2) 0.0422(19) 0.162(3) -0.0435(19) -0.080(2) 0.0466(15)
F12B 0.109(2) 0.0422(19) 0.162(3) -0.0435(19) -0.080(2) 0.0466(15)

loop_
_atom_type_symbol
_atom_type_description
_atom_type_scat_dispersion_real
_atom_type_scat_dispersion_imag
_atom_type_scat_source
C C 0.0033 0.0016 'International Tables Vol C Tables 4.2.6.8 and 6.1.1.4'
H H 0.0000 0.0000 'International Tables Vol C Tables 4.2.6.8 and 6.1.1.4'
N N 0.0061 0.0033 'International Tables Vol C Tables 4.2.6.8 and 6.1.1.4'
O O 0.0106 0.0060 'International Tables Vol C Tables 4.2.6.8 and 6.1.1.4'
F F 0.0171 0.0103 'International Tables Vol C Tables 4.2.6.8 and 6.1.1.4'
Ni Ni 0.3393 1.1124 'International Tables Vol C Tables 4.2.6.8 and 6.1.1.4'
Dy Dy -0.1892 4.4098 'International Tables Vol C Tables 4.2.6.8 and 6.1.1.4'

loop_
_geom_angle_atom_site_label_1
_geom_angle_atom_site_label_2
_geom_angle_atom_site_label_3
_geom_angle
_geom_angle_site_symmetry_1
_geom_angle_site_symmetry_3
O2 Dy1 O10 76.66(7) . .
O2 Dy1 O1 69.08(7) . .
O10 Dy1 O1 75.56(7) . .
O2 Dy1 O8 90.73(8) . .
O10 Dy1 O8 73.15(9) . .
O1 Dy1 O8 145.93(8) . .
O2 Dy1 O6 138.24(8) . .
O10 Dy1 O6 130.86(8) . .
O1 Dy1 O6 139.47(8) . .
O8 Dy1 O6 73.45(9) . .
O2 Dy1 O7 145.32(7) . .
O10 Dy1 O7 68.97(8) . .
O1 Dy1 O7 105.50(8) . .
O8 Dy1 O7 75.32(8) . .
O6 Dy1 O7 68.39(8) . .
O2 Dy1 O5 95.30(7) . .
O10 Dy1 O5 157.28(8) . .
O1 Dy1 O5 81.73(7) . .
O8 Dy1 O5 128.79(8) . .
O6 Dy1 O5 68.60(7) . .
O7 Dy1 O5 118.31(7) . .
O2 Dy1 O3 127.46(7) . .
O10 Dy1 O3 103.83(8) . .
O1 Dy1 O3 60.78(7) . .
O8 Dy1 O3 140.66(8) . .
O6 Dy1 O3 81.16(8) . .
O7 Dy1 O3 67.51(7) . .
O5 Dy1 O3 64.01(7) . .
O2 Dy1 O4 60.73(7) . .
O10 Dy1 O4 124.37(8) . .
O1 Dy1 O4 115.32(7) . .
O8 Dy1 O4 73.41(8) . .
O6 Dy1 O4 77.63(8) . .
O7 Dy1 O4 138.95(7) . .
O5 Dy1 O4 65.97(7) . .
O3 Dy1 O4 129.83(7) . .
O2 Dy1 Ni1 35.52(5) . .
O10 Dy1 Ni1 66.18(5) . .
O1 Dy1 Ni1 34.74(5) . .
O8 Dy1 Ni1 117.10(7) . .
O6 Dy1 Ni1 162.96(6) . .
O7 Dy1 Ni1 125.83(6) . .
O5 Dy1 Ni1 94.84(5) . .
O3 Dy1 Ni1 95.45(5) . .
O4 Dy1 Ni1 92.24(5) . .
N1 Ni1 O1 91.60(9) . .
N1 Ni1 N2 97.42(11) . .
O1 Ni1 N2 170.54(10) . .
N1 Ni1 O2 171.92(9) . .
O1 Ni1 O2 80.42(8) . .
N2 Ni1 O2 90.50(10) . .
N1 Ni1 O9 88.18(9) . .
O1 Ni1 O9 91.63(8) . .
N2 Ni1 O9 85.81(9) . .
O2 Ni1 O9 90.80(8) . .
N1 Ni1 N3 90.28(9) . 6_657
O1 Ni1 N3 93.03(9) . 6_657
N2 Ni1 N3 89.81(9) . 6_657
O2 Ni1 N3 91.36(9) . 6_657
O9 Ni1 N3 175.13(9) . 6_657
N1 Ni1 Dy1 130.95(7) . .
O1 Ni1 Dy1 40.89(6) . .
N2 Ni1 Dy1 129.66(8) . .
O2 Ni1 Dy1 40.99(6) . .
O9 Ni1 Dy1 83.15(6) . .
N3 Ni1 Dy1 101.32(7) 6_657 .
C4 O1 Ni1 122.86(18) . .
C4 O1 Dy1 131.05(18) . .
Ni1 O1 Dy1 104.37(9) . .
C17 O2 Ni1 116.04(19) . .
C17 O2 Dy1 131.71(19) . .
Ni1 O2 Dy1 103.48(9) . .
C21 O5 Dy1 134.5(2) . .
C5 O3 C8 116.3(3) . .
C5 O3 Dy1 115.67(17) . .
C8 O3 Dy1 128.0(2) . .
C30 O9 Ni1 125.09(18) . .
C26 O7 Dy1 130.9(2) . .
C18 O4 C13 116.1(3) . .
C18 O4 Dy1 117.06(18) . .
C13 O4 Dy1 126.5(2) . .
C30 O10 Dy1 137.79(18) . .
C23 O6 Dy1 137.3(2) . .
C12 N2 C11 119.8(3) . .
C12 N2 Ni1 122.1(2) . .
C11 N2 Ni1 118.0(2) . .
C28 O8 Dy1 130.6(2) . .
C33 N3 C35 117.0(2) . .
C33 N3 Ni1 121.58(19) . 6_557
C35 N3 Ni1 121.28(19) . 6_557
C7 N1 C9 117.9(3) . .
C7 N1 Ni1 122.5(2) . .
C9 N1 Ni1 119.6(2) . .
C32 C31 C34 117.9(3) . .
C32 C31 C30 120.5(3) . .
C34 C31 C30 121.5(3) . .
C31 C32 C33 119.8(3) . .
C31 C32 H32 120.1 . .
C33 C32 H32 120.1 . .
C35 C34 C31 118.9(3) . .
C35 C34 H34 120.6 . .
C31 C34 H34 120.6 . .
C1 C2 C3 121.5(3) . .
C1 C2 H2 119.3 . .
C3 C2 H2 119.3 . .
O9 C30 O10 127.7(3) . .
O9 C30 C31 115.4(3) . .
O10 C30 C31 116.8(3) . .
N1 C9 C10 114.1(3) . .
N1 C9 H9A 108.7 . .
C10 C9 H9A 108.7 . .
N1 C9 H9B 108.7 . .
C10 C9 H9B 108.7 . .
H9A C9 H9B 107.6 . .
O1 C4 C5 117.1(3) . .
O1 C4 C3 124.4(3) . .
C5 C4 C3 118.4(3) . .
C2 C3 C4 118.5(3) . .
C2 C3 C7 117.6(3) . .
C4 C3 C7 123.4(3) . .
C19 C18 O4 125.6(3) . .
C19 C18 C17 121.9(3) . .
O4 C18 C17 112.5(3) . .
O5 C21 C22 128.0(3) . .
O5 C21 C20 115.5(3) . .
C22 C21 C20 116.5(3) . .
N2 C11 C10 112.9(3) . .
N2 C11 H11A 109.0 . .
C10 C11 H11A 109.0 . .
N2 C11 H11B 109.0 . .
C10 C11 H11B 109.0 . .
H11A C11 H11B 107.8 . .
O3 C5 C6 125.8(3) . .
O3 C5 C4 113.0(3) . .
C6 C5 C4 121.2(3) . .
N3 C33 C32 122.8(3) . .
N3 C33 H33 118.6 . .
C32 C33 H33 118.6 . .
O2 C17 C18 117.4(3) . .
O2 C17 C16 124.1(3) . .
C18 C17 C16 118.5(3) . .
C9 C10 C11 115.9(3) . .
C9 C10 H10A 108.3 . .
C11 C10 H10A 108.3 . .
C9 C10 H10B 108.3 . .
C11 C10 H10B 108.3 . .
H10A C10 H10B 107.4 . .
C15 C16 C17 118.7(3) . .
C15 C16 C12 117.8(3) . .
C17 C16 C12 123.5(3) . .
N2 C12 C16 124.9(3) . .
N2 C12 H12 117.6 . .
C16 C12 H12 117.6 . .
N1 C7 C3 126.1(3) . .
N1 C7 H7 117.0 . .
C3 C7 H7 117.0 . .
N3 C35 C34 123.7(3) . .
N3 C35 H35 118.2 . .
C34 C35 H35 118.2 . .
C14 C15 C16 121.1(4) . .
C14 C15 H15 119.5 . .
C16 C15 H15 119.5 . .
C18 C19 C14 118.9(3) . .
C18 C19 H19 120.6 . .
C14 C19 H19 120.6 . .
C2 C1 C6 120.1(3) . .
C2 C1 H1 120.0 . .
C6 C1 H1 120.0 . .
O7 C26 C27 129.1(3) . .
O7 C26 C25 115.2(3) . .
C27 C26 C25 115.7(3) . .
O6 C23 C22 128.3(3) . .
O6 C23 C24 113.2(3) . .
C22 C23 C24 118.4(3) . .
C5 C6 C1 119.5(3) . .
C5 C6 H6 120.2 . .
C1 C6 H6 120.2 . .
C23 C22 C21 119.4(3) . .
C23 C22 H22 120.3 . .
C21 C22 H22 120.3 . .
C15 C14 C19 120.7(3) . .
C15 C14 H14 119.7 . .
C19 C14 H14 119.7 . .
C28 C27 C26 123.0(3) . .
C28 C27 H27 118.5 . .
C26 C27 H27 118.5 . .
O3 C8 H8A 109.5 . .
O3 C8 H8B 109.5 . .
H8A C8 H8B 109.5 . .
O3 C8 H8C 109.5 . .
H8A C8 H8C 109.5 . .
H8B C8 H8C 109.5 . .
O4 C13 H13A 109.5 . .
O4 C13 H13B 109.5 . .
H13A C13 H13B 109.5 . .
O4 C13 H13C 109.5 . .
H13A C13 H13C 109.5 . .
H13B C13 H13C 109.5 . .
F7 C25 F8 108.2(4) . .
F7 C25 F9 105.5(4) . .
F8 C25 F9 106.2(4) . .
F7 C25 C26 113.3(3) . .
F8 C25 C26 112.1(3) . .
F9 C25 C26 111.0(4) . .
F3 C20 F1 109.5(4) . .
F3 C20 F2 106.0(4) . .
F1 C20 F2 101.9(4) . .
F3 C20 C21 115.2(3) . .
F1 C20 C21 113.5(3) . .
F2 C20 C21 109.7(3) . .
O8 C28 C27 130.0(4) . .
O8 C28 C29 114.1(4) . .
C27 C28 C29 115.9(3) . .
F5 C24 F4 104.7(4) . .
F5 C24 F6 108.2(5) . .
F4 C24 F6 106.4(5) . .
F5 C24 C23 114.8(4) . .
F4 C24 C23 111.4(4) . .
F6 C24 C23 110.8(3) . .
F10B C29 F11A 117.8(6) . .
F12A C29 F11B 106.0(9) . .
F12A C29 F10A 102.1(7) . .
F11B C29 F10A 92.3(10) . .
F10B C29 F12B 98.7(6) . .
F11A C29 F12B 102.2(8) . .
F10B C29 C28 118.9(6) . .
F12A C29 C28 124.2(7) . .
F11A C29 C28 112.1(5) . .
F11B C29 C28 122.2(7) . .
F10A C29 C28 102.4(6) . .
F12B C29 C28 103.0(5) . .

loop_
_geom_bond_atom_site_label_1
_geom_bond_atom_site_label_2
_geom_bond_distance
_geom_bond_site_symmetry_2
Dy1 O2 2.315(2) .
Dy1 O10 2.317(2) .
Dy1 O1 2.319(2) .
Dy1 O8 2.367(2) .
Dy1 O6 2.385(2) .
Dy1 O7 2.398(2) .
Dy1 O5 2.479(2) .
Dy1 O3 2.698(2) .
Dy1 O4 2.699(2) .
Dy1 Ni1 3.4313(4) .
Ni1 N1 2.012(3) .
Ni1 O1 2.019(2) .
Ni1 N2 2.021(3) .
Ni1 O2 2.050(2) .
Ni1 O9 2.0521(19) .
Ni1 N3 2.153(2) 6_657
O1 C4 1.318(3) .
O2 C17 1.332(3) .
O5 C21 1.243(4) .
O3 C5 1.380(4) .
O3 C8 1.430(4) .
O9 C30 1.252(3) .
O7 C26 1.238(4) .
O4 C18 1.388(4) .
O4 C13 1.434(4) .
O10 C30 1.257(4) .
O6 C23 1.250(4) .
N2 C12 1.276(4) .
N2 C11 1.463(4) .
O8 C28 1.255(4) .
N3 C33 1.334(4) .
N3 C35 1.336(4) .
N3 Ni1 2.153(2) 6_557
N1 C7 1.281(4) .
N1 C9 1.472(4) .
F7 C25 1.305(5) .
C31 C32 1.373(4) .
C31 C34 1.381(4) .
C31 C30 1.510(4) .
F9 C25 1.324(5) .
F6 C24 1.309(5) .
C32 C33 1.384(4) .
C32 H32 0.9300 .
F1 C20 1.298(5) .
C34 C35 1.380(4) .
C34 H34 0.9300 .
C2 C1 1.374(5) .
C2 C3 1.410(4) .
C2 H2 0.9300 .
C9 C10 1.526(5) .
C9 H9A 0.9700 .
C9 H9B 0.9700 .
C4 C5 1.412(4) .
C4 C3 1.414(4) .
C3 C7 1.463(4) .
C18 C19 1.381(4) .
C18 C17 1.407(4) .
C21 C22 1.402(5) .
C21 C20 1.527(5) .
C11 C10 1.529(5) .
C11 H11A 0.9700 .
C11 H11B 0.9700 .
C5 C6 1.383(4) .
C33 H33 0.9300 .
C17 C16 1.414(5) .
C10 H10A 0.9700 .
C10 H10B 0.9700 .
C16 C15 1.411(5) .
C16 C12 1.461(5) .
F8 C25 1.310(5) .
F5 C24 1.295(6) .
F3 C20 1.280(5) .
C12 H12 0.9300 .
C7 H7 0.9300 .
C35 H35 0.9300 .
F2 C20 1.324(5) .
C15 C14 1.372(6) .
C15 H15 0.9300 .
C19 C14 1.398(6) .
C19 H19 0.9300 .
C1 C6 1.393(5) .
C1 H1 0.9300 .
C26 C27 1.386(6) .
C26 C25 1.545(5) .
C23 C22 1.380(5) .
C23 C24 1.536(5) .
C6 H6 0.9300 .
C22 H22 0.9300 .
F4 C24 1.295(7) .
C14 H14 0.9300 .
C27 C28 1.384(6) .
C27 H27 0.9300 .
C8 H8A 0.9600 .
C8 H8B 0.9600 .
C8 H8C 0.9600 .
C13 H13A 0.9600 .
C13 H13B 0.9600 .
C13 H13C 0.9600 .
C28 C29 1.515(6) .
C29 F10B 1.293(9) .
C29 F12A 1.303(11) .
C29 F11A 1.327(7) .
C29 F11B 1.342(10) .
C29 F10A 1.381(11) .
C29 F12B 1.442(9) .
